data_7123498
loop_
_publ_author_name
'Karak, Pirudhan'
'Dutta, Champak'
'Dutta, Tanoy'
'Koner, Apurba Lal'
'Choudhury, Joyanta'

_publ_section_title
;
 Orchestrated catalytic double rollover annulation: Rapid access to
 N-enriched cationic and neutral PAHs
;
_journal_name_full 'Chemical Communications'
_journal_paper_doi 10.1039/C9CC02710F
_journal_year 2019
_chemical_formula_sum 'C40 H28 Cl3 F3 N2 O3 S'
_chemical_formula_weight 780.05
_chemical_name_systematic
;
 ?
;
_space_group_crystal_system monoclinic
_space_group_IT_number 14
_space_group_name_Hall '-P 2yn'
_space_group_name_H-M_alt 'P 1 21/n 1'
_symmetry_space_group_name_Hall '-P 2yn'
_symmetry_space_group_name_H-M 'P 1 21/n 1'
_atom_sites_solution_hydrogens geom
_audit_block_doi 10.5517/cc141prm
_audit_creation_method SHELXL-2014
_audit_update_record
;
2015-09-18 deposited with the CCDC.    2019-05-20 downloaded from the CCDC.
;
_cell_angle_alpha 90
_cell_angle_beta 103.677(9)
_cell_angle_gamma 90
_cell_formula_units_Z 4
_cell_length_a 15.961(7)
_cell_length_b 9.628(4)
_cell_length_c 24.030(10)
_cell_measurement_reflns_used 6323
_cell_measurement_temperature 273(2)
_cell_measurement_theta_max 25.000
_cell_measurement_theta_min 1.394
_cell_volume 3588(3)
_computing_cell_refinement 'Bruker XSCANS'
_computing_data_collection 'Bruker XSCANS'
_computing_data_reduction 'Bruker SHELXTL'
_computing_molecular_graphics ORTEP-3
_computing_structure_refinement 'SHELXL-2014 (Sheldrick, 2014)'
_computing_structure_solution SIR-92
_diffrn_ambient_temperature 273(2)
_diffrn_measured_fraction_theta_full 0.974
_diffrn_measured_fraction_theta_max 1.000
_diffrn_measurement_device_type 'Bruker P4'
_diffrn_measurement_method '\w scans'
_diffrn_radiation_type MoK\a
_diffrn_radiation_wavelength 0.71073
_diffrn_reflns_av_R_equivalents 0.3718
_diffrn_reflns_av_unetI/netI 0.2263
_diffrn_reflns_Laue_measured_fraction_full 0.974
_diffrn_reflns_Laue_measured_fraction_max 1.000
_diffrn_reflns_limit_h_max 18
_diffrn_reflns_limit_h_min -18
_diffrn_reflns_limit_k_max 11
_diffrn_reflns_limit_k_min -11
_diffrn_reflns_limit_l_max 28
_diffrn_reflns_limit_l_min -28
_diffrn_reflns_number 82361
_diffrn_reflns_point_group_measured_fraction_full 0.974
_diffrn_reflns_point_group_measured_fraction_max 1.000
_diffrn_reflns_theta_full 25.242
_diffrn_reflns_theta_max 25.000
_diffrn_reflns_theta_min 1.394
_diffrn_source 'sealed tube'
_exptl_absorpt_coefficient_mu 0.372
_exptl_absorpt_correction_T_max 0.967
_exptl_absorpt_correction_T_min 0.936
_exptl_absorpt_correction_type multi-scan
_exptl_absorpt_process_details SADABS
_exptl_crystal_colour yellow
_exptl_crystal_density_diffrn 1.444
_exptl_crystal_description prism
_exptl_crystal_F_000 1600
_exptl_crystal_size_max 0.180
_exptl_crystal_size_mid 0.130
_exptl_crystal_size_min 0.090
_refine_diff_density_max 0.719
_refine_diff_density_min -0.607
_refine_diff_density_rms 0.167
_refine_ls_extinction_coef 0.021(4)
_refine_ls_extinction_expression Fc^*^=kFc[1+0.001xFc^2^\l^3^/sin(2\q)]^-1/4^
_refine_ls_extinction_method SHELXL
_refine_ls_goodness_of_fit_ref 1.090
_refine_ls_hydrogen_treatment constr
_refine_ls_matrix_type full
_refine_ls_number_parameters 470
_refine_ls_number_reflns 6323
_refine_ls_number_restraints 1
_refine_ls_restrained_S_all 1.090
_refine_ls_R_factor_all 0.3457
_refine_ls_R_factor_gt 0.1452
_refine_ls_shift/su_max 0.175
_refine_ls_shift/su_mean 0.016
_refine_ls_structure_factor_coef Fsqd
_refine_ls_weighting_details 'w=1/[\s^2^(Fo^2^)+(0.2000P)^2^] where P=(Fo^2^+2Fc^2^)/3'
_refine_ls_weighting_scheme calc
_refine_ls_wR_factor_gt 0.3339
_refine_ls_wR_factor_ref 0.4242
_reflns_Friedel_coverage 0.000
_reflns_number_gt 2103
_reflns_number_total 6323
_reflns_threshold_expression 'I > 2\s(I)'
_cod_data_source_file c9cc02710f2.cif
_cod_data_source_block shelx
_cod_database_code 7123498
_shelx_space_group_comment
;
The symmetry employed for this shelxl refinement is uniquely defined
by the following loop, which should always be used as a source of
symmetry information in preference to the above space-group names.
They are only intended as comments.
;
_shelx_estimated_absorpt_t_min 0.936
_shelx_estimated_absorpt_t_max 0.967
_shelxl_version_number 2014-3

loop_
_space_group_symop_operation_xyz
'x, y, z'
'-x+1/2, y+1/2, -z+1/2'
'-x, -y, -z'
'x-1/2, -y-1/2, z-1/2'

loop_
_atom_site_label
_atom_site_type_symbol
_atom_site_fract_x
_atom_site_fract_y
_atom_site_fract_z
_atom_site_U_iso_or_equiv
_atom_site_adp_type
_atom_site_occupancy
_atom_site_site_symmetry_order
_atom_site_calc_flag
_atom_site_refinement_flags_posn
_atom_site_refinement_flags_adp
C1 C 1.0131(6) 0.3117(8) 0.3030(4) 0.053(2) Uani 1 1 d . .
C2 C 1.1067(7) 0.4179(11) 0.3932(4) 0.098(3) Uani 1 1 d . .
H2A H 1.1678 0.4202 0.4090 0.147 Uiso 1 1 calc R U
H2B H 1.0853 0.5111 0.3863 0.147 Uiso 1 1 calc R U
H2C H 1.0789 0.3732 0.4197 0.147 Uiso 1 1 calc R U
C3 C 1.1557(6) 0.2795(10) 0.3193(4) 0.071(3) Uani 1 1 d . .
H3 H 1.2139 0.2811 0.3377 0.085 Uiso 1 1 calc R U
C4 C 1.1207(6) 0.2191(8) 0.2693(4) 0.060(2) Uani 1 1 d . .
C5 C 0.9720(6) 0.1939(8) 0.2119(3) 0.049(2) Uani 1 1 d . .
C6 C 0.8851(6) 0.2278(9) 0.2096(3) 0.065(2) Uani 1 1 d . .
C7 C 0.8616(6) 0.3061(8) 0.2540(4) 0.063(2) Uani 1 1 d . .
C8 C 0.9244(6) 0.3470(8) 0.3018(4) 0.065(2) Uani 1 1 d . .
C9 C 0.9071(5) 0.4210(10) 0.3515(3) 0.057(2) Uani 1 1 d . .
C10 C 0.8974(6) 0.3554(10) 0.3996(4) 0.080(3) Uani 1 1 d . .
H10 H 0.8980 0.2589 0.4014 0.096 Uiso 1 1 calc R U
C11 C 0.8865(6) 0.4340(15) 0.4466(4) 0.096(3) Uani 1 1 d . .
H11 H 0.8784 0.3882 0.4790 0.115 Uiso 1 1 calc R U
C12 C 0.8874(7) 0.5724(14) 0.4460(5) 0.096(3) Uani 1 1 d . .
H12 H 0.8814 0.6217 0.4782 0.115 Uiso 1 1 calc R U
C13 C 0.8971(7) 0.6432(12) 0.3977(5) 0.097(3) Uani 1 1 d . .
H13 H 0.8979 0.7397 0.3967 0.116 Uiso 1 1 calc R U
C14 C 0.9057(6) 0.5640(13) 0.3505(4) 0.082(3) Uani 1 1 d . .
H14 H 0.9106 0.6096 0.3173 0.098 Uiso 1 1 calc R U
C15 C 0.7713(6) 0.3428(9) 0.2483(4) 0.058(2) Uani 1 1 d . .
C16 C 0.7250(6) 0.2935(10) 0.2858(4) 0.075(3) Uani 1 1 d . .
H16 H 0.7514 0.2411 0.3176 0.089 Uiso 1 1 calc R U
C17 C 0.6366(8) 0.3246(12) 0.2744(5) 0.100(4) Uani 1 1 d . .
H17 H 0.6046 0.2897 0.2990 0.120 Uiso 1 1 calc R U
C18 C 0.5946(7) 0.4053(13) 0.2281(5) 0.093(3) Uani 1 1 d . .
H18 H 0.5359 0.4236 0.2211 0.111 Uiso 1 1 calc R U
C19 C 0.6439(8) 0.4564(10) 0.1933(5) 0.089(3) Uani 1 1 d . .
H19 H 0.6186 0.5145 0.1631 0.107 Uiso 1 1 calc R U
C20 C 0.7304(7) 0.4237(9) 0.2021(4) 0.076(3) Uani 1 1 d . .
H20 H 0.7615 0.4565 0.1766 0.091 Uiso 1 1 calc R U
C21 C 0.8252(6) 0.1728(8) 0.1623(4) 0.065(2) Uani 1 1 d . .
H21 H 0.7665 0.1862 0.1586 0.077 Uiso 1 1 calc R U
C22 C 0.8547(7) 0.0971(9) 0.1205(3) 0.075(3) Uani 1 1 d . .
H22 H 0.8145 0.0609 0.0894 0.089 Uiso 1 1 calc R U
C23 C 0.9405(6) 0.0753(9) 0.1242(4) 0.069(3) Uani 1 1 d . .
H23 H 0.9573 0.0290 0.0946 0.082 Uiso 1 1 calc R U
C24 C 1.0032(6) 0.1207(9) 0.1710(4) 0.062(2) Uani 1 1 d . .
C25 C 1.0952(6) 0.0973(9) 0.1781(4) 0.062(2) Uani 1 1 d . .
C26 C 1.1516(6) 0.1427(9) 0.2269(4) 0.065(2) Uani 1 1 d . .
C27 C 1.2463(6) 0.1174(9) 0.2418(4) 0.064(2) Uani 1 1 d . .
C28 C 1.2813(7) 0.0372(9) 0.2900(4) 0.079(3) Uani 1 1 d . .
H28 H 1.2463 -0.0028 0.3115 0.094 Uiso 1 1 calc R U
C29 C 1.3711(7) 0.0188(10) 0.3049(4) 0.078(3) Uani 1 1 d . .
H29 H 1.3960 -0.0317 0.3377 0.094 Uiso 1 1 calc R U
C30 C 1.4199(7) 0.0707(12) 0.2740(6) 0.090(3) Uani 1 1 d . .
H30 H 1.4789 0.0535 0.2845 0.108 Uiso 1 1 calc R U
C31 C 1.3870(7) 0.1514(12) 0.2257(5) 0.093(3) Uani 1 1 d . .
H31 H 1.4231 0.1906 0.2047 0.111 Uiso 1 1 calc R U
C32 C 1.3022(7) 0.1703(9) 0.2106(4) 0.078(3) Uani 1 1 d . .
H32 H 1.2791 0.2212 0.1776 0.094 Uiso 1 1 calc R U
C33 C 1.1212(6) 0.0170(10) 0.1328(4) 0.066(2) Uani 1 1 d . .
C34 C 1.1192(6) -0.1256(12) 0.1334(4) 0.077(3) Uani 1 1 d . .
H34 H 1.1062 -0.1724 0.1641 0.092 Uiso 1 1 calc R U
C35 C 1.1373(6) -0.2018(11) 0.0865(5) 0.091(3) Uani 1 1 d . .
H35 H 1.1355 -0.2983 0.0860 0.110 Uiso 1 1 calc R U
C36 C 1.1572(7) -0.1287(16) 0.0426(4) 0.098(4) Uani 1 1 d . .
H36 H 1.1682 -0.1763 0.0114 0.117 Uiso 1 1 calc R U
C37 C 1.1610(7) 0.0099(14) 0.0437(4) 0.092(3) Uani 1 1 d . .
H37 H 1.1750 0.0570 0.0134 0.110 Uiso 1 1 calc R U
C38 C 1.1452(6) 0.0824(11) 0.0878(4) 0.084(3) Uani 1 1 d . .
H38 H 1.1504 0.1787 0.0881 0.101 Uiso 1 1 calc R U
C39 C 0.8574(8) 0.5820(14) 0.0392(5) 0.124(4) Uani 1 1 d . .
H39 H 0.8141 0.5620 0.0038 0.148 Uiso 1 1 calc R U
C40 C 0.599(2) 0.537(4) -0.0468(10) 0.30(2) Uani 1 1 d . U
N1 N 1.0882(5) 0.3401(8) 0.3388(3) 0.076(2) Uani 1 1 d . .
N2 N 1.0319(5) 0.2369(7) 0.2591(3) 0.0584(19) Uani 1 1 d . .
O1 O 0.7293(8) 0.520(3) -0.0766(4) 0.383(16) Uani 1 1 d . .
O2 O 0.6359(19) 0.7207(19) -0.0758(7) 0.414(16) Uani 1 1 d . .
O3 O 0.6052(6) 0.5333(10) -0.1453(4) 0.156(4) Uani 1 1 d . .
F1 F 0.603(3) 0.3855(19) -0.0499(9) 0.50(2) Uani 1 1 d . .
F2 F 0.6283(6) 0.5390(15) 0.0086(4) 0.239(6) Uani 1 1 d . .
F3 F 0.5248(9) 0.533(3) -0.0522(6) 0.424(18) Uani 1 1 d . .
S1 S 0.6491(3) 0.5638(6) -0.09129(17) 0.163(2) Uani 1 1 d . U
Cl1 Cl 0.9421(4) 0.6518(8) 0.0218(5) 0.355(6) Uani 1 1 d . .
Cl2 Cl 0.8787(4) 0.4344(4) 0.0768(2) 0.233(3) Uani 1 1 d . .
Cl3 Cl 0.8158(5) 0.7066(6) 0.0771(2) 0.262(3) Uani 1 1 d . .

loop_
_atom_site_aniso_label
_atom_site_aniso_U_11
_atom_site_aniso_U_22
_atom_site_aniso_U_33
_atom_site_aniso_U_23
_atom_site_aniso_U_13
_atom_site_aniso_U_12
C1 0.054(6) 0.055(6) 0.053(5) 0.002(4) 0.017(5) 0.005(5)
C2 0.112(8) 0.109(9) 0.068(6) -0.039(6) 0.013(5) -0.001(6)
C3 0.056(6) 0.101(8) 0.065(6) -0.015(6) 0.033(5) -0.002(5)
C4 0.070(7) 0.044(6) 0.069(6) -0.008(5) 0.022(5) 0.003(5)
C5 0.060(6) 0.046(5) 0.043(5) 0.000(4) 0.014(5) -0.007(4)
C6 0.081(7) 0.063(6) 0.052(5) 0.000(5) 0.016(5) -0.011(6)
C7 0.074(7) 0.052(6) 0.061(6) 0.006(5) 0.011(5) -0.011(5)
C8 0.085(7) 0.049(6) 0.069(6) -0.005(5) 0.033(5) 0.000(5)
C9 0.058(5) 0.051(7) 0.062(6) 0.007(5) 0.013(4) -0.007(5)
C10 0.101(8) 0.071(7) 0.071(6) 0.007(6) 0.029(6) -0.003(6)
C11 0.095(8) 0.138(12) 0.056(6) -0.001(8) 0.020(5) -0.011(8)
C12 0.105(9) 0.089(9) 0.085(9) -0.027(8) 0.007(6) 0.009(7)
C13 0.118(9) 0.079(8) 0.080(7) -0.003(7) 0.000(7) 0.027(6)
C14 0.069(6) 0.104(10) 0.071(7) 0.001(7) 0.013(5) 0.004(6)
C15 0.062(6) 0.052(6) 0.059(5) -0.001(5) 0.009(5) 0.000(5)
C16 0.052(6) 0.088(8) 0.084(7) -0.010(5) 0.017(5) -0.007(5)
C17 0.105(10) 0.108(9) 0.101(9) -0.048(8) 0.052(7) -0.022(8)
C18 0.072(8) 0.104(10) 0.095(8) -0.028(7) 0.006(7) 0.012(7)
C19 0.096(9) 0.059(7) 0.097(8) -0.020(6) -0.006(7) 0.014(6)
C20 0.083(8) 0.057(6) 0.085(7) -0.023(6) 0.017(6) 0.007(5)
C21 0.068(6) 0.054(6) 0.069(6) 0.001(5) 0.011(5) -0.003(5)
C22 0.088(8) 0.076(7) 0.053(5) -0.005(5) 0.003(5) 0.005(6)
C23 0.067(7) 0.081(7) 0.062(6) -0.003(5) 0.023(5) 0.007(5)
C24 0.080(7) 0.049(6) 0.056(5) -0.001(5) 0.016(5) -0.012(5)
C25 0.071(7) 0.061(6) 0.060(6) 0.005(5) 0.027(5) -0.010(5)
C26 0.080(7) 0.058(6) 0.061(6) 0.008(5) 0.025(5) 0.000(5)
C27 0.070(7) 0.067(6) 0.059(5) 0.000(5) 0.023(5) -0.003(5)
C28 0.090(8) 0.068(7) 0.083(7) -0.002(6) 0.032(6) 0.007(6)
C29 0.080(8) 0.066(7) 0.082(7) -0.009(5) 0.007(6) 0.011(6)
C30 0.072(7) 0.095(9) 0.109(9) -0.034(8) 0.034(7) 0.003(7)
C31 0.065(8) 0.107(9) 0.115(9) -0.018(8) 0.038(7) 0.001(6)
C32 0.092(8) 0.073(7) 0.071(6) -0.019(5) 0.023(6) -0.007(6)
C33 0.085(7) 0.054(7) 0.063(6) -0.003(5) 0.024(5) -0.002(5)
C34 0.081(7) 0.078(8) 0.077(7) 0.013(6) 0.030(5) -0.002(6)
C35 0.108(8) 0.077(8) 0.087(7) -0.018(7) 0.018(7) 0.021(6)
C36 0.100(8) 0.130(12) 0.067(7) -0.004(8) 0.030(6) 0.025(8)
C37 0.123(9) 0.088(9) 0.068(7) 0.001(7) 0.031(6) -0.004(7)
C38 0.112(8) 0.080(7) 0.072(6) 0.000(6) 0.045(6) -0.007(6)
C39 0.104(9) 0.152(12) 0.120(9) -0.002(9) 0.035(7) -0.032(8)
C40 0.27(3) 0.50(5) 0.154(17) -0.11(2) 0.094(17) -0.29(3)
N1 0.079(6) 0.088(6) 0.060(5) -0.004(4) 0.016(5) -0.006(5)
N2 0.075(6) 0.054(5) 0.055(5) 0.008(4) 0.031(4) 0.004(4)
O1 0.110(9) 0.91(5) 0.116(8) -0.068(16) 0.011(7) 0.102(17)
O2 0.86(5) 0.201(15) 0.296(19) -0.051(14) 0.37(3) -0.07(2)
O3 0.147(8) 0.206(10) 0.102(6) -0.003(6) 0.004(5) 0.048(7)
F1 0.98(7) 0.197(14) 0.30(2) -0.084(16) 0.08(3) -0.07(2)
F2 0.187(9) 0.419(18) 0.131(7) -0.022(9) 0.076(6) -0.053(10)
F3 0.179(12) 0.87(5) 0.223(14) 0.18(2) 0.057(10) -0.152(19)
S1 0.135(4) 0.266(7) 0.094(3) -0.016(3) 0.040(2) 0.015(4)
Cl1 0.158(5) 0.321(8) 0.588(14) 0.254(10) 0.094(6) 0.028(5)
Cl2 0.415(9) 0.111(3) 0.166(4) 0.035(3) 0.055(5) -0.015(4)
Cl3 0.454(10) 0.176(5) 0.166(4) -0.051(4) 0.093(5) 0.031(5)

loop_
_atom_type_symbol
_atom_type_description
_atom_type_scat_dispersion_real
_atom_type_scat_dispersion_imag
_atom_type_scat_source
C C 0.0033 0.0016 'International Tables Vol C Tables 4.2.6.8 and 6.1.1.4'
H H 0.0000 0.0000 'International Tables Vol C Tables 4.2.6.8 and 6.1.1.4'
N N 0.0061 0.0033 'International Tables Vol C Tables 4.2.6.8 and 6.1.1.4'
O O 0.0106 0.0060 'International Tables Vol C Tables 4.2.6.8 and 6.1.1.4'
F F 0.0171 0.0103 'International Tables Vol C Tables 4.2.6.8 and 6.1.1.4'
S S 0.1246 0.1234 'International Tables Vol C Tables 4.2.6.8 and 6.1.1.4'
Cl Cl 0.1484 0.1585 'International Tables Vol C Tables 4.2.6.8 and 6.1.1.4'

loop_
_citation_id
_citation_doi
_citation_year
1 10.1021/acscatal.5b00243 2015

loop_
_geom_angle_atom_site_label_1
_geom_angle_atom_site_label_2
_geom_angle_atom_site_label_3
_geom_angle
N1 C1 N2 106.2(7)
N1 C1 C8 133.8(8)
N2 C1 C8 119.9(8)
N1 C2 H2A 109.5
N1 C2 H2B 109.5
H2A C2 H2B 109.5
N1 C2 H2C 109.5
H2A C2 H2C 109.5
H2B C2 H2C 109.5
C4 C3 N1 107.0(8)
C4 C3 H3 126.5
N1 C3 H3 126.5
C3 C4 N2 107.2(8)
C3 C4 C26 136.3(9)
N2 C4 C26 116.5(8)
N2 C5 C24 116.3(8)
N2 C5 C6 116.8(8)
C24 C5 C6 126.9(8)
C21 C6 C5 114.7(8)
C21 C6 C7 123.7(9)
C5 C6 C7 121.5(8)
C8 C7 C6 120.1(9)
C8 C7 C15 120.8(8)
C6 C7 C15 119.2(8)
C7 C8 C1 117.4(8)
C7 C8 C9 124.8(8)
C1 C8 C9 117.9(8)
C10 C9 C14 118.3(9)
C10 C9 C8 123.1(9)
C14 C9 C8 118.4(8)
C9 C10 C11 119.7(9)
C9 C10 H10 120.1
C11 C10 H10 120.1
C12 C11 C10 121.7(11)
C12 C11 H11 119.1
C10 C11 H11 119.1
C11 C12 C13 120.3(11)
C11 C12 H12 119.9
C13 C12 H12 119.9
C12 C13 C14 117.6(10)
C12 C13 H13 121.2
C14 C13 H13 121.2
C9 C14 C13 122.3(10)
C9 C14 H14 118.8
C13 C14 H14 118.8
C16 C15 C20 119.5(9)
C16 C15 C7 121.8(8)
C20 C15 C7 118.6(9)
C15 C16 C17 118.0(10)
C15 C16 H16 121.0
C17 C16 H16 121.0
C18 C17 C16 123.0(11)
C18 C17 H17 118.5
C16 C17 H17 118.5
C19 C18 C17 116.9(10)
C19 C18 H18 121.6
C17 C18 H18 121.5
C18 C19 C20 121.5(10)
C18 C19 H19 119.2
C20 C19 H19 119.3
C19 C20 C15 121.0(10)
C19 C20 H20 119.5
C15 C20 H20 119.5
C6 C21 C22 119.6(9)
C6 C21 H21 120.2
C22 C21 H21 120.2
C23 C22 C21 122.1(8)
C23 C22 H22 119.0
C21 C22 H22 119.0
C22 C23 C24 121.6(8)
C22 C23 H23 119.2
C24 C23 H23 119.2
C5 C24 C23 114.9(9)
C5 C24 C25 120.9(8)
C23 C24 C25 124.1(9)
C26 C25 C24 119.5(8)
C26 C25 C33 123.9(9)
C24 C25 C33 116.5(8)
C25 C26 C4 120.3(9)
C25 C26 C27 125.3(8)
C4 C26 C27 114.4(8)
C32 C27 C28 118.0(9)
C32 C27 C26 123.7(9)
C28 C27 C26 118.4(8)
C27 C28 C29 117.9(9)
C27 C28 H28 121.1
C29 C28 H28 121.1
C30 C29 C28 121.3(10)
C30 C29 H29 119.3
C28 C29 H29 119.3
C29 C30 C31 122.2(11)
C29 C30 H30 118.9
C31 C30 H30 118.9
C32 C31 C30 117.6(10)
C32 C31 H31 121.2
C30 C31 H31 121.2
C31 C32 C27 123.0(10)
C31 C32 H32 118.5
C27 C32 H32 118.5
C34 C33 C38 118.3(9)
C34 C33 C25 120.4(9)
C38 C33 C25 121.2(9)
C33 C34 C35 119.8(9)
C33 C34 H34 120.1
C35 C34 H34 120.1
C36 C35 C34 118.1(10)
C36 C35 H35 120.9
C34 C35 H35 120.9
C37 C36 C35 121.1(10)
C37 C36 H36 119.5
C35 C36 H36 119.5
C36 C37 C38 121.3(10)
C36 C37 H37 119.3
C38 C37 H37 119.3
C37 C38 C33 121.3(10)
C37 C38 H38 119.3
C33 C38 H38 119.3
Cl1 C39 Cl2 114.1(8)
Cl1 C39 Cl3 107.0(8)
Cl2 C39 Cl3 110.9(7)
Cl1 C39 H39 108.2
Cl2 C39 H39 108.2
Cl3 C39 H39 108.2
F3 C40 F2 103(2)
F3 C40 F1 91(2)
F2 C40 F1 93(3)
F3 C40 S1 129(2)
F2 C40 S1 127(2)
F1 C40 S1 96(3)
C1 N1 C3 110.2(7)
C1 N1 C2 129.8(8)
C3 N1 C2 120.0(8)
C5 N2 C1 124.3(8)
C5 N2 C4 126.4(7)
C1 N2 C4 109.3(7)
O1 S1 O3 115.9(8)
O1 S1 C40 113.8(18)
O3 S1 C40 113.7(10)
O1 S1 O2 114.9(15)
O3 S1 O2 111.4(10)
C40 S1 O2 82.7(17)

loop_
_geom_bond_atom_site_label_1
_geom_bond_atom_site_label_2
_geom_bond_distance
C1 N1 1.328(10)
C1 N2 1.367(9)
C1 C8 1.449(11)
C2 N1 1.474(10)
C2 H2A 0.9600
C2 H2B 0.9600
C2 H2C 0.9600
C3 C4 1.333(10)
C3 N1 1.400(10)
C3 H3 0.9300
C4 N2 1.391(10)
C4 C26 1.434(11)
C5 N2 1.363(9)
C5 C24 1.394(11)
C5 C6 1.414(11)
C6 C21 1.405(11)
C6 C7 1.426(12)
C7 C8 1.392(11)
C7 C15 1.458(11)
C8 C9 1.471(11)
C9 C10 1.357(11)
C9 C14 1.377(12)
C10 C11 1.405(13)
C10 H10 0.9300
C11 C12 1.333(13)
C11 H11 0.9300
C12 C13 1.386(14)
C12 H12 0.9300
C13 C14 1.401(13)
C13 H13 0.9300
C14 H14 0.9300
C15 C16 1.378(12)
C15 C20 1.387(11)
C16 C17 1.404(13)
C16 H16 0.9300
C17 C18 1.393(14)
C17 H17 0.9300
C18 C19 1.367(14)
C18 H18 0.9300
C19 C20 1.383(13)
C19 H19 0.9300
C20 H20 0.9300
C21 C22 1.408(11)
C21 H21 0.9300
C22 C23 1.368(11)
C22 H22 0.9300
C23 C24 1.387(11)
C23 H23 0.9300
C24 C25 1.455(12)
C25 C26 1.369(11)
C25 C33 1.473(11)
C26 C27 1.490(12)
C27 C32 1.391(12)
C27 C28 1.393(11)
C28 C29 1.403(12)
C28 H28 0.9300
C29 C30 1.297(13)
C29 H29 0.9300
C30 C31 1.393(14)
C30 H30 0.9300
C31 C32 1.329(12)
C31 H31 0.9300
C32 H32 0.9300
C33 C34 1.374(12)
C33 C38 1.381(11)
C34 C35 1.428(12)
C34 H34 0.9300
C35 C36 1.368(14)
C35 H35 0.9300
C36 C37 1.335(14)
C36 H36 0.9300
C37 C38 1.342(13)
C37 H37 0.9300
C38 H38 0.9300
C39 Cl1 1.650(12)
C39 Cl2 1.676(13)
C39 Cl3 1.731(13)
C39 H39 0.9800
C40 F3 1.16(3)
C40 F2 1.30(2)
C40 F1 1.46(4)
C40 S1 1.50(2)
O1 S1 1.316(12)
O2 S1 1.582(18)
O3 S1 1.355(8)

loop_
_geom_hbond_atom_site_label_D
_geom_hbond_atom_site_label_H
_geom_hbond_atom_site_label_A
_geom_hbond_distance_DH
_geom_hbond_distance_HA
_geom_hbond_distance_DA
_geom_hbond_angle_DHA
_geom_hbond_site_symmetry_A
C2 H2C F1 0.96 2.60 3.23(2) 123.7 4_666
C39 H39 O1 0.98 2.12 3.097(17) 174.9 .
C39 H39 O1 0.98 2.12 3.097(17) 174.9 .

loop_
_geom_torsion_atom_site_label_1
_geom_torsion_atom_site_label_2
_geom_torsion_atom_site_label_3
_geom_torsion_atom_site_label_4
_geom_torsion
N1 C3 C4 N2 -2.5(9)
N1 C3 C4 C26 178.9(9)
N2 C5 C6 C21 -175.6(7)
C24 C5 C6 C21 4.2(12)
N2 C5 C6 C7 1.4(11)
C24 C5 C6 C7 -178.7(8)
C21 C6 C7 C8 174.6(7)
C5 C6 C7 C8 -2.1(12)
C21 C6 C7 C15 -5.7(12)
C5 C6 C7 C15 177.6(7)
C6 C7 C8 C1 2.4(11)
C15 C7 C8 C1 -177.3(7)
C6 C7 C8 C9 -176.4(8)
C15 C7 C8 C9 3.9(12)
N1 C1 C8 C7 175.3(8)
N2 C1 C8 C7 -2.2(11)
N1 C1 C8 C9 -5.8(14)
N2 C1 C8 C9 176.7(7)
C7 C8 C9 C10 94.6(11)
C1 C8 C9 C10 -84.3(10)
C7 C8 C9 C14 -89.4(10)
C1 C8 C9 C14 91.8(10)
C14 C9 C10 C11 -0.2(13)
C8 C9 C10 C11 175.9(8)
C9 C10 C11 C12 -1.6(15)
C10 C11 C12 C13 1.6(17)
C11 C12 C13 C14 0.1(16)
C10 C9 C14 C13 1.9(13)
C8 C9 C14 C13 -174.4(8)
C12 C13 C14 C9 -1.8(14)
C8 C7 C15 C16 -64.2(11)
C6 C7 C15 C16 116.1(9)
C8 C7 C15 C20 119.2(9)
C6 C7 C15 C20 -60.5(10)
C20 C15 C16 C17 1.7(12)
C7 C15 C16 C17 -174.8(8)
C15 C16 C17 C18 -1.5(14)
C16 C17 C18 C19 -0.9(15)
C17 C18 C19 C20 3.2(15)
C18 C19 C20 C15 -3.1(14)
C16 C15 C20 C19 0.5(12)
C7 C15 C20 C19 177.1(8)
C5 C6 C21 C22 -3.3(11)
C7 C6 C21 C22 179.8(8)
C6 C21 C22 C23 -0.2(13)
C21 C22 C23 C24 3.4(13)
N2 C5 C24 C23 178.4(7)
C6 C5 C24 C23 -1.4(12)
N2 C5 C24 C25 -2.3(11)
C6 C5 C24 C25 177.9(7)
C22 C23 C24 C5 -2.5(12)
C22 C23 C24 C25 178.3(8)
C5 C24 C25 C26 2.9(12)
C23 C24 C25 C26 -177.9(8)
C5 C24 C25 C33 179.2(8)
C23 C24 C25 C33 -1.7(12)
C24 C25 C26 C4 -3.3(12)
C33 C25 C26 C4 -179.3(8)
C24 C25 C26 C27 175.4(8)
C33 C25 C26 C27 -0.5(13)
C3 C4 C26 C25 -178.3(9)
N2 C4 C26 C25 3.2(11)
C3 C4 C26 C27 2.9(14)
N2 C4 C26 C27 -175.7(7)
C25 C26 C27 C32 64.7(12)
C4 C26 C27 C32 -116.5(9)
C25 C26 C27 C28 -115.9(10)
C4 C26 C27 C28 62.9(10)
C32 C27 C28 C29 2.0(12)
C26 C27 C28 C29 -177.4(8)
C27 C28 C29 C30 -2.2(14)
C28 C29 C30 C31 2.3(15)
C29 C30 C31 C32 -2.3(15)
C30 C31 C32 C27 2.2(14)
C28 C27 C32 C31 -2.2(13)
C26 C27 C32 C31 177.2(9)
C26 C25 C33 C34 93.2(11)
C24 C25 C33 C34 -82.9(10)
C26 C25 C33 C38 -89.1(11)
C24 C25 C33 C38 94.8(10)
C38 C33 C34 C35 -3.3(13)
C25 C33 C34 C35 174.5(8)
C33 C34 C35 C36 0.8(14)
C34 C35 C36 C37 1.0(16)
C35 C36 C37 C38 -0.3(17)
C36 C37 C38 C33 -2.3(16)
C34 C33 C38 C37 4.1(14)
C25 C33 C38 C37 -173.7(9)
N2 C1 N1 C3 -2.1(9)
C8 C1 N1 C3 -179.8(9)
N2 C1 N1 C2 179.9(8)
C8 C1 N1 C2 2.2(15)
C4 C3 N1 C1 2.9(10)
C4 C3 N1 C2 -178.8(8)
C24 C5 N2 C1 178.9(7)
C6 C5 N2 C1 -1.2(10)
C24 C5 N2 C4 2.4(11)
C6 C5 N2 C4 -177.7(7)
N1 C1 N2 C5 -176.5(6)
C8 C1 N2 C5 1.6(11)
N1 C1 N2 C4 0.5(8)
C8 C1 N2 C4 178.7(7)
C3 C4 N2 C5 178.2(7)
C26 C4 N2 C5 -2.8(11)
C3 C4 N2 C1 1.3(9)
C26 C4 N2 C1 -179.8(7)
F3 C40 S1 O1 -160(5)
F2 C40 S1 O1 35(4)
F1 C40 S1 O1 -64(2)
F3 C40 S1 O3 -24(6)
F2 C40 S1 O3 170(3)
F1 C40 S1 O3 72(3)
F3 C40 S1 O2 86(5)
F2 C40 S1 O2 -80(4)
F1 C40 S1 O2 -178(3)
